data_4108457
loop_
_publ_author_name
'Jarugu Narasimha Moorthy'
'Subhas Samanta'
'Apurba L. Koner'
'Satyajit Saha'
'Werner M. Nau'

_publ_contact_author_address
;Departmet of chemistry
Indian Institute of Technology - Kanpur
Kanpur - 208 016
INDIA
;
_publ_contact_author_email moorthy@iitk.ac.in
_publ_contact_author_fax +915122597436
_publ_contact_author_name 'Prof. J. N. Moorthy'
_publ_contact_author_phone +915122597498
_publ_section_title
;
 Intramolecular O-H...O Hydrogen-Bond-Mediated Reversal in the
 Partitioning of Conformationally Restricted Triplet 1,4-Biradicals and
 Amplification of Diastereodifferentiation in Their Lifetimes
;
_journal_name_full 'Journal of the American Chemical Society'
_journal_page_first 13608
_journal_page_last 13617
_journal_paper_doi 10.1021/ja8032179
_journal_volume 130
_journal_year 2008
_chemical_formula_moiety 'C24 H20 N2 O7'
_chemical_formula_sum 'C24 H20 N2 O7'
_chemical_formula_weight 448.42
_chemical_name_common '(1S,2S,3S,4R)-3-hydroxy-2-methyl-3,4-diphenylcyclobutyl 3,5-dinitrobenzoate'
_chemical_name_systematic
; 
 (1S,2S,3S,4R)-3-hydroxy-2-methyl-3,4-diphenylcyclobutyl 3,5-dinitrobenzoate 
;
_space_group_IT_number 14
_symmetry_cell_setting monoclinic
_symmetry_Int_Tables_number 14
_symmetry_space_group_name_Hall '-P 2ybc'
_symmetry_space_group_name_H-M 'P 1 21/c 1'
_atom_sites_solution_hydrogens geom
_atom_sites_solution_primary direct
_atom_sites_solution_secondary difmap
_audit_creation_method SHELXL-97
_cell_angle_alpha 90.00
_cell_angle_beta 97.059(2)
_cell_angle_gamma 90.00
_cell_formula_units_Z 4
_cell_length_a 10.1291(10)
_cell_length_b 13.2035(12)
_cell_length_c 15.8027(15)
_cell_measurement_temperature 293(2)
_cell_volume 2097.4(3)
_computing_cell_refinement 'Bruker SMART'
_computing_data_collection 'Bruker SMART'
_computing_data_reduction 'Bruker SAINT'
_computing_molecular_graphics 'Bruker SHELXTL'
_computing_publication_material 'Bruker SHELXTL'
_computing_structure_refinement 'SHELXL-97 (Sheldrick, 1997)'
_computing_structure_solution 'Bruker SHELXTL'
_diffrn_ambient_temperature 293(2)
_diffrn_measured_fraction_theta_full 0.997
_diffrn_measured_fraction_theta_max 0.997
_diffrn_measurement_device_type 'CCD area detector'
_diffrn_measurement_method 'phi and omega scans'
_diffrn_radiation_monochromator graphite
_diffrn_radiation_source 'fine-focus sealed tube'
_diffrn_radiation_type MoK\a
_diffrn_radiation_wavelength 0.71073
_diffrn_reflns_av_R_equivalents 0.0334
_diffrn_reflns_av_sigmaI/netI 0.0406
_diffrn_reflns_limit_h_max 10
_diffrn_reflns_limit_h_min -12
_diffrn_reflns_limit_k_max 13
_diffrn_reflns_limit_k_min -16
_diffrn_reflns_limit_l_max 19
_diffrn_reflns_limit_l_min -18
_diffrn_reflns_number 11643
_diffrn_reflns_theta_full 27.00
_diffrn_reflns_theta_max 27.00
_diffrn_reflns_theta_min 2.55
_exptl_absorpt_coefficient_mu 0.106
_exptl_absorpt_correction_type none
_exptl_crystal_colour colorless
_exptl_crystal_density_diffrn 1.420
_exptl_crystal_density_meas 0
_exptl_crystal_description Clusrets
_exptl_crystal_F_000 936
_exptl_crystal_size_max 0.20
_exptl_crystal_size_mid 0.10
_exptl_crystal_size_min 0.10
_refine_diff_density_max 0.518
_refine_diff_density_min -0.203
_refine_diff_density_rms 0.057
_refine_ls_extinction_method none
_refine_ls_goodness_of_fit_ref 1.036
_refine_ls_hydrogen_treatment mixed
_refine_ls_matrix_type full
_refine_ls_number_parameters 378
_refine_ls_number_reflns 4117
_refine_ls_number_restraints 0
_refine_ls_restrained_S_all 1.036
_refine_ls_R_factor_all 0.0641
_refine_ls_R_factor_gt 0.0504
_refine_ls_shift/su_max 0.003
_refine_ls_shift/su_mean 0.000
_refine_ls_structure_factor_coef Fsqd
_refine_ls_weighting_details 'calc w=1/[\s^2^(Fo^2^)+(0.0727P)^2^+0.5681P] where P=(Fo^2^+2Fc^2^)/3'
_refine_ls_weighting_scheme calc
_refine_ls_wR_factor_gt 0.1242
_refine_ls_wR_factor_ref 0.1370
_reflns_number_gt 3218
_reflns_number_total 4117
_reflns_threshold_expression >2sigma(I)
_cod_data_source_file ja8032179_si_005.cif
_cod_data_source_block 9-syn-CB1-DNB
_cod_database_code 4108457

loop_
_symmetry_equiv_pos_as_xyz
'x, y, z'
'-x, y+1/2, -z+1/2'
'-x, -y, -z'
'x, -y-1/2, z-1/2'

loop_
_atom_site_label
_atom_site_type_symbol
_atom_site_fract_x
_atom_site_fract_y
_atom_site_fract_z
_atom_site_U_iso_or_equiv
_atom_site_adp_type
_atom_site_occupancy
_atom_site_symmetry_multiplicity
_atom_site_calc_flag
O1 O 0.80948(14) 0.98960(10) 0.25803(8) 0.0249(3) Uani 1 1 d
O2 O 0.81790(13) 0.71428(9) 0.11933(8) 0.0255(3) Uani 1 1 d
O3 O 1.00282(14) 0.64074(10) 0.18556(9) 0.0287(3) Uani 1 1 d
O4 O 0.94880(16) 0.21610(10) -0.00180(9) 0.0374(4) Uani 1 1 d
O5 O 1.08239(16) 0.28796(11) 0.09771(10) 0.0412(4) Uani 1 1 d
O6 O 0.56159(15) 0.39442(11) -0.13173(9) 0.0379(4) Uani 1 1 d
O7 O 0.52128(14) 0.54635(10) -0.08949(9) 0.0338(4) Uani 1 1 d
N1 N 0.98340(18) 0.28746(12) 0.04519(10) 0.0285(4) Uani 1 1 d
N2 N 0.58994(17) 0.46936(12) -0.08830(10) 0.0288(4) Uani 1 1 d
C1 C 0.70711(18) 1.04457(13) 0.11821(12) 0.0237(4) Uani 1 1 d
C2 C 0.6933(2) 1.04050(16) 0.02932(13) 0.0326(5) Uani 1 1 d
C3 C 0.6258(2) 1.11408(17) -0.01971(14) 0.0350(5) Uani 1 1 d
C4 C 0.5672(2) 1.19514(15) 0.01888(14) 0.0313(5) Uani 1 1 d
C5 C 0.5807(2) 1.20013(16) 0.10647(14) 0.0350(5) Uani 1 1 d
C6 C 0.6505(2) 1.12575(15) 0.15623(14) 0.0327(5) Uani 1 1 d
C7 C 1.1206(2) 0.87799(16) 0.22325(13) 0.0277(4) Uani 1 1 d
C8 C 1.2458(2) 0.91670(16) 0.25107(13) 0.0316(5) Uani 1 1 d
C9 C 1.2854(2) 1.01017(16) 0.22250(14) 0.0301(5) Uani 1 1 d
C10 C 1.1990(2) 1.06458(16) 0.16573(14) 0.0322(5) Uani 1 1 d
C11 C 1.0729(2) 1.02641(15) 0.13752(14) 0.0285(5) Uani 1 1 d
C12 C 1.03197(19) 0.93367(14) 0.16666(12) 0.0247(4) Uani 1 1 d
C13 C 0.86263(19) 0.54901(14) 0.07925(11) 0.0229(4) Uani 1 1 d
C14 C 0.9396(2) 0.46156(14) 0.08823(12) 0.0230(4) Uani 1 1 d
C15 C 0.90034(19) 0.37968(14) 0.03687(12) 0.0235(4) Uani 1 1 d
C16 C 0.78856(19) 0.37989(14) -0.02235(12) 0.0235(4) Uani 1 1 d
C17 C 0.71389(19) 0.46748(14) -0.02877(12) 0.0247(4) Uani 1 1 d
C18 C 0.7476(2) 0.55233(15) 0.02066(12) 0.0240(4) Uani 1 1 d
C19 C 0.77468(18) 0.96012(14) 0.17192(12) 0.0227(4) Uani 1 1 d
C20 C 0.89213(19) 0.89897(14) 0.13796(12) 0.0234(4) Uani 1 1 d
C21 C 0.83188(19) 0.80341(14) 0.17364(13) 0.0242(4) Uani 1 1 d
C22 C 0.69892(19) 0.85759(14) 0.17230(13) 0.0241(4) Uani 1 1 d
C23 C 0.6119(2) 0.83561(16) 0.24085(15) 0.0316(5) Uani 1 1 d
C24 C 0.90373(19) 0.63873(14) 0.13465(12) 0.0231(4) Uani 1 1 d
H1 H 0.8777(18) 0.8964(13) 0.0736(12) 0.014(4) Uiso 1 1 d
H2 H 0.870(2) 0.7842(15) 0.2299(14) 0.028(5) Uiso 1 1 d
H3 H 0.651(2) 0.8512(15) 0.1131(13) 0.026(5) Uiso 1 1 d
H4 H 0.871(3) 1.0431(19) 0.2601(15) 0.044(7) Uiso 1 1 d
H5 H 0.727(2) 0.9846(19) 0.0013(15) 0.045(7) Uiso 1 1 d
H6 H 0.620(3) 1.1105(18) -0.0717(17) 0.045(7) Uiso 1 1 d
H7 H 0.521(2) 1.2475(17) -0.0167(13) 0.031(6) Uiso 1 1 d
H8 H 0.536(2) 1.2519(18) 0.1340(14) 0.041(6) Uiso 1 1 d
H9 H 0.659(2) 1.1300(17) 0.2180(15) 0.042(7) Uiso 1 1 d
H10 H 1.096(2) 0.8145(16) 0.2419(13) 0.027(5) Uiso 1 1 d
H11 H 1.306(2) 0.8752(17) 0.2887(14) 0.039(6) Uiso 1 1 d
H12 H 1.362(3) 1.0387(18) 0.2410(15) 0.042(7) Uiso 1 1 d
H13 H 1.224(2) 1.1316(16) 0.1442(12) 0.023(5) Uiso 1 1 d
H14 H 1.014(2) 1.0647(18) 0.0979(15) 0.042(6) Uiso 1 1 d
H15 H 1.018(2) 0.4551(15) 0.1279(13) 0.028(5) Uiso 1 1 d
H16 H 0.764(2) 0.3260(16) -0.0572(13) 0.024(5) Uiso 1 1 d
H17 H 0.6920(19) 0.6094(15) 0.0108(11) 0.016(5) Uiso 1 1 d
H18 H 0.663(2) 0.8419(16) 0.2973(14) 0.031(6) Uiso 1 1 d
H19 H 0.534(3) 0.8834(18) 0.2388(15) 0.043(6) Uiso 1 1 d
H20 H 0.575(2) 0.7655(17) 0.2328(13) 0.032(6) Uiso 1 1 d

loop_
_atom_site_aniso_label
_atom_site_aniso_U_11
_atom_site_aniso_U_22
_atom_site_aniso_U_33
_atom_site_aniso_U_23
_atom_site_aniso_U_13
_atom_site_aniso_U_12
O1 0.0260(7) 0.0234(7) 0.0248(7) -0.0034(5) 0.0005(6) -0.0004(6)
O2 0.0271(7) 0.0176(7) 0.0303(7) -0.0048(5) -0.0025(6) 0.0035(5)
O3 0.0282(8) 0.0236(7) 0.0329(8) -0.0008(6) -0.0016(6) 0.0023(6)
O4 0.0481(10) 0.0236(8) 0.0394(9) -0.0087(6) 0.0009(7) 0.0064(6)
O5 0.0413(10) 0.0300(8) 0.0486(10) -0.0033(7) -0.0096(8) 0.0102(7)
O6 0.0426(9) 0.0315(8) 0.0366(8) -0.0059(6) -0.0078(7) -0.0044(7)
O7 0.0317(8) 0.0312(8) 0.0368(8) 0.0036(6) -0.0024(6) 0.0050(6)
N1 0.0341(10) 0.0224(9) 0.0292(9) 0.0007(7) 0.0044(7) 0.0023(7)
N2 0.0311(10) 0.0269(9) 0.0279(9) 0.0022(7) 0.0016(7) -0.0009(7)
C1 0.0196(10) 0.0218(9) 0.0292(10) -0.0015(8) 0.0009(8) -0.0008(7)
C2 0.0368(12) 0.0306(11) 0.0301(11) -0.0052(9) 0.0024(9) 0.0089(9)
C3 0.0409(13) 0.0392(13) 0.0233(11) 0.0021(9) -0.0018(9) 0.0034(10)
C4 0.0290(11) 0.0262(10) 0.0368(12) 0.0082(9) -0.0027(9) 0.0009(9)
C5 0.0373(13) 0.0271(11) 0.0402(13) -0.0031(9) 0.0031(10) 0.0096(9)
C6 0.0404(13) 0.0285(11) 0.0287(11) -0.0011(8) 0.0015(9) 0.0064(9)
C7 0.0259(11) 0.0272(11) 0.0303(11) 0.0000(8) 0.0049(8) 0.0006(8)
C8 0.0256(11) 0.0356(12) 0.0331(12) -0.0015(9) 0.0013(9) 0.0027(9)
C9 0.0183(10) 0.0342(11) 0.0374(12) -0.0102(9) 0.0023(9) -0.0016(9)
C10 0.0304(12) 0.0257(11) 0.0421(12) -0.0023(9) 0.0104(9) -0.0025(9)
C11 0.0259(11) 0.0255(10) 0.0340(11) 0.0005(8) 0.0034(9) 0.0053(8)
C12 0.0229(10) 0.0256(10) 0.0259(10) -0.0064(8) 0.0045(8) 0.0021(8)
C13 0.0248(10) 0.0230(10) 0.0216(9) 0.0012(7) 0.0056(8) -0.0011(8)
C14 0.0234(10) 0.0232(10) 0.0226(10) 0.0023(7) 0.0038(8) -0.0005(8)
C15 0.0269(10) 0.0193(9) 0.0252(10) 0.0021(7) 0.0071(8) 0.0007(8)
C16 0.0264(10) 0.0199(9) 0.0253(10) -0.0013(8) 0.0070(8) -0.0026(8)
C17 0.0251(10) 0.0252(10) 0.0238(10) 0.0028(8) 0.0026(8) -0.0026(8)
C18 0.0254(10) 0.0214(10) 0.0258(10) 0.0021(7) 0.0061(8) 0.0004(8)
C19 0.0201(10) 0.0221(9) 0.0253(10) -0.0037(7) 0.0008(7) 0.0010(7)
C20 0.0222(10) 0.0217(9) 0.0259(10) -0.0014(7) 0.0010(8) 0.0033(7)
C21 0.0265(10) 0.0204(9) 0.0251(10) -0.0043(8) 0.0002(8) -0.0005(8)
C22 0.0239(10) 0.0197(9) 0.0283(10) -0.0027(8) 0.0014(8) 0.0010(8)
C23 0.0267(11) 0.0274(11) 0.0414(13) -0.0024(9) 0.0071(10) -0.0017(9)
C24 0.0236(10) 0.0204(9) 0.0256(10) 0.0020(7) 0.0043(8) 0.0008(7)

loop_
_atom_type_symbol
_atom_type_description
_atom_type_scat_dispersion_real
_atom_type_scat_dispersion_imag
_atom_type_scat_source
C C 0.0033 0.0016 'International Tables Vol C Tables 4.2.6.8 and 6.1.1.4'
H H 0.0000 0.0000 'International Tables Vol C Tables 4.2.6.8 and 6.1.1.4'
N N 0.0061 0.0033 'International Tables Vol C Tables 4.2.6.8 and 6.1.1.4'
O O 0.0106 0.0060 'International Tables Vol C Tables 4.2.6.8 and 6.1.1.4'

loop_
_geom_angle_atom_site_label_1
_geom_angle_atom_site_label_2
_geom_angle_atom_site_label_3
_geom_angle
C24 O2 C21 119.16(14)
O5 N1 O4 124.53(16)
O5 N1 C15 117.88(15)
O4 N1 C15 117.59(16)
O6 N2 O7 124.66(17)
O6 N2 C17 117.99(16)
O7 N2 C17 117.34(16)
C6 C1 C2 118.04(18)
C6 C1 C19 120.61(17)
C2 C1 C19 121.25(17)
C3 C2 C1 121.5(2)
C2 C3 C4 120.3(2)
C5 C4 C3 118.67(19)
C4 C5 C6 121.0(2)
C1 C6 C5 120.5(2)
C8 C7 C12 119.99(19)
C7 C8 C9 120.9(2)
C10 C9 C8 119.3(2)
C9 C10 C11 120.3(2)
C12 C11 C10 120.75(19)
C11 C12 C7 118.81(18)
C11 C12 C20 118.45(17)
C7 C12 C20 122.71(17)
C14 C13 C18 120.35(17)
C14 C13 C24 118.93(17)
C18 C13 C24 120.71(17)
C15 C14 C13 118.19(18)
C16 C15 C14 123.46(18)
C16 C15 N1 118.29(16)
C14 C15 N1 118.25(17)
C15 C16 C17 116.70(17)
C16 C17 C18 122.84(18)
C16 C17 N2 118.54(17)
C18 C17 N2 118.57(17)
C17 C18 C13 118.45(18)
O1 C19 C1 112.21(14)
O1 C19 C22 107.44(15)
C1 C19 C22 116.99(15)
O1 C19 C20 110.89(14)
C1 C19 C20 119.48(16)
C22 C19 C20 87.09(13)
C12 C20 C21 122.71(16)
C12 C20 C19 117.43(15)
C21 C20 C19 86.88(14)
O2 C21 C22 110.51(15)
O2 C21 C20 117.51(16)
C22 C21 C20 89.98(14)
C23 C22 C21 119.62(17)
C23 C22 C19 120.18(16)
C21 C22 C19 88.45(14)
O3 C24 O2 125.32(17)
O3 C24 C13 123.66(17)
O2 C24 C13 111.02(15)

loop_
_geom_bond_atom_site_label_1
_geom_bond_atom_site_label_2
_geom_bond_distance
O1 C19 1.418(2)
O2 C24 1.326(2)
O2 C21 1.453(2)
O3 C24 1.207(2)
O4 N1 1.224(2)
O5 N1 1.220(2)
O6 N2 1.218(2)
O7 N2 1.230(2)
N1 C15 1.477(2)
N2 C17 1.474(3)
C1 C6 1.387(3)
C1 C2 1.396(3)
C1 C19 1.513(3)
C2 C3 1.372(3)
C3 C4 1.400(3)
C4 C5 1.376(3)
C5 C6 1.395(3)
C7 C8 1.387(3)
C7 C12 1.396(3)
C8 C9 1.390(3)
C9 C10 1.376(3)
C10 C11 1.395(3)
C11 C12 1.389(3)
C12 C20 1.505(3)
C13 C14 1.391(3)
C13 C18 1.397(3)
C13 C24 1.501(3)
C14 C15 1.381(3)
C15 C16 1.377(3)
C16 C17 1.379(3)
C17 C18 1.384(3)
C19 C22 1.557(3)
C19 C20 1.585(3)
C20 C21 1.539(3)
C21 C22 1.523(3)
C22 C23 1.507(3)
